data_4323990
loop_
_publ_author_name
'F. Albert Cotton'
'Steven C. Haefner'
'Alfred P. Sattelberger'

_publ_section_title
;
 Metal-Metal Multiply Bonded Complexes of Technetium. 5.1 Tris and
 Tetrakis(formamidinato) Complexes of Ditechnetium
;
_journal_name_full 'Inorganic Chemistry'
_journal_page_first 7350
_journal_page_last 7357
_journal_paper_doi 10.1021/ic960535m
_journal_volume 35
_journal_year 1996
_chemical_compound_source synthesis
_chemical_formula_moiety 'C45 H45 Cl2 N6 Tc2'
_chemical_formula_structural 'Tc2 Cl2 (C15 H15 N2)3'
_chemical_formula_sum 'C45 H45 Cl2 N6 Tc2'
_chemical_formula_weight 936.77
_chemical_name_systematic
; 
 Dichloro tris(\m-di-p-tolylformamidinate) ditechnetium (II,III) 
;
_space_group_IT_number 14
_symmetry_cell_setting monoclinic
_symmetry_space_group_name_Hall '-P 2yn'
_symmetry_space_group_name_H-M 'P 1 21/n 1'
_atom_sites_solution_hydrogens geom
_atom_sites_solution_primary direct
_atom_sites_solution_secondary difmap
_audit_creation_method SHELXL
_cell_angle_alpha 90.00
_cell_angle_beta 110.142(5)
_cell_angle_gamma 90.00
_cell_formula_units_Z 4
_cell_length_a 16.1853(15)
_cell_length_b 15.6371(15)
_cell_length_c 17.8116(11)
_cell_measurement_reflns_used 25
_cell_measurement_temperature 293(2)
_cell_measurement_theta_max 45
_cell_measurement_theta_min 30
_cell_volume 4232.3(6)
_computing_cell_refinement TEXSAN
_computing_data_collection TEXSAN'
_computing_data_reduction TEXSAN
_computing_molecular_graphics SHELXTL
_computing_structure_refinement 'SHELXL-93 (Sheldrick, 1993)'
_computing_structure_solution 'SHELXS-86 (Sheldrick, 1990)'
_diffrn_ambient_temperature 293(2)
_diffrn_measurement_device 'RIGAKU AFC5R'
_diffrn_measurement_method \q-2\q
_diffrn_radiation_monochromator graphite
_diffrn_radiation_source 'rotating anode'
_diffrn_radiation_type Cu
_diffrn_radiation_wavelength 1.54060
_diffrn_reflns_av_R_equivalents 0.0191
_diffrn_reflns_av_sigmaI/netI 0.0475
_diffrn_reflns_limit_h_max 18
_diffrn_reflns_limit_h_min 0
_diffrn_reflns_limit_k_max 17
_diffrn_reflns_limit_k_min 0
_diffrn_reflns_limit_l_max 18
_diffrn_reflns_limit_l_min -20
_diffrn_reflns_number 6545
_diffrn_reflns_theta_max 59.99
_diffrn_reflns_theta_min 3.18
_diffrn_standards_decay_% 15
_diffrn_standards_interval_count 250
_diffrn_standards_number 3
_exptl_absorpt_coefficient_mu 6.766
_exptl_absorpt_correction_T_max 1.00
_exptl_absorpt_correction_T_min 0.695
_exptl_absorpt_correction_type 'empirical (\y scans)'
_exptl_crystal_colour red/purple
_exptl_crystal_density_diffrn 1.470
_exptl_crystal_density_meas ?
_exptl_crystal_description block
_exptl_crystal_F_000 1908
_exptl_crystal_size_max 0.4
_exptl_crystal_size_mid 0.3
_exptl_crystal_size_min 0.2
_refine_diff_density_max 0.701
_refine_diff_density_min -0.978
_refine_diff_density_rms 0.081
_refine_ls_extinction_method none
_refine_ls_goodness_of_fit_all 1.102
_refine_ls_goodness_of_fit_obs 1.148
_refine_ls_hydrogen_treatment noref
_refine_ls_matrix_type full
_refine_ls_number_parameters 496
_refine_ls_number_reflns 5748
_refine_ls_number_restraints 0
_refine_ls_restrained_S_all 1.113
_refine_ls_restrained_S_obs 1.148
_refine_ls_R_factor_all 0.0665
_refine_ls_R_factor_obs 0.0452
_refine_ls_shift/esd_max 0.000
_refine_ls_shift/esd_mean 0.000
_refine_ls_structure_factor_coef Fsqd
_refine_ls_weighting_details 'w=1/[\s^2^(Fo^2^)+(0.0505P)^2^+9.1691P] where P=(Fo^2^+2Fc^2^)/3'
_refine_ls_weighting_scheme calc
_refine_ls_wR_factor_all 0.1274
_refine_ls_wR_factor_obs 0.1171
_reflns_number_observed 5095
_reflns_number_total 6295
_reflns_observed_criterion >2sigma(I)
_cod_data_source_file ic960535m_2.cif
_cod_data_source_block 1a
_cod_depositor_comments
;
The following automatic conversions were performed:

'_exptl_crystal_density_meas' value 'not measured' was changed to '?'
- the value is perceived as not measured.

Automatic conversion script
Id: cif_fix_values 3008 2015-01-20 13:52:24Z robertas 

The following automatic conversions were performed:

'_refine_ls_weighting_scheme' value 'calc
w=1/[\s^2^(Fo^2^)+(0.0505P)^2^+9.1691P] where P=(Fo^2^+2Fc^2^)/3' was
changed to 'calc'. New tag '_refine_ls_weighting_details' was
created. The value of the new tag was set to
'w=1/[\s^2^(Fo^2^)+(0.0505P)^2^+9.1691P] where P=(Fo^2^+2Fc^2^)/3'.

Automatic conversion script
Id: cif_fix_values 3143 2015-03-26 13:38:13Z robertas 
;
_cod_database_code 4323990

loop_
_symmetry_equiv_pos_as_xyz
'x, y, z'
'x+1/2, -y+1/2, z+1/2'
'-x, -y, -z'
'-x-1/2, y-1/2, -z-1/2'

loop_
_atom_site_aniso_label
_atom_site_aniso_U_11
_atom_site_aniso_U_22
_atom_site_aniso_U_33
_atom_site_aniso_U_23
_atom_site_aniso_U_13
_atom_site_aniso_U_12
Tc1 0.0494(3) 0.0435(3) 0.0465(3) 0.0024(2) 0.0161(2) -0.0031(2)
Tc2 0.0538(3) 0.0465(3) 0.0511(3) 0.0017(2) 0.0198(2) -0.0022(2)
Cl1 0.0540(8) 0.0489(8) 0.0596(8) -0.0009(6) 0.0134(7) -0.0058(6)
Cl2 0.0751(11) 0.0618(9) 0.0608(9) -0.0093(7) 0.0257(8) -0.0047(8)
N1 0.061(3) 0.048(3) 0.043(3) 0.005(2) 0.016(2) -0.002(2)
N2 0.061(3) 0.052(3) 0.048(3) 0.005(2) 0.022(2) 0.001(2)
N3 0.048(3) 0.051(3) 0.053(3) 0.003(2) 0.015(2) -0.005(2)
N4 0.054(3) 0.056(3) 0.062(3) 0.004(2) 0.027(3) 0.001(2)
N5 0.055(3) 0.059(3) 0.047(3) -0.002(2) 0.018(2) -0.013(2)
N6 0.056(3) 0.055(3) 0.056(3) 0.001(2) 0.023(2) -0.009(2)
C1 0.060(4) 0.052(4) 0.056(4) -0.001(3) 0.019(3) 0.000(3)
C2 0.050(3) 0.045(3) 0.048(3) -0.003(2) 0.017(3) -0.008(3)
C3 0.072(4) 0.049(3) 0.057(4) 0.004(3) 0.024(3) 0.000(3)
C4 0.095(5) 0.060(4) 0.059(4) 0.000(3) 0.039(4) -0.010(4)
C5 0.090(5) 0.071(5) 0.062(4) -0.005(3) 0.038(4) 0.002(4)
C6 0.092(5) 0.059(4) 0.072(5) 0.004(3) 0.039(4) 0.015(4)
C7 0.070(4) 0.052(4) 0.057(4) 0.004(3) 0.026(3) -0.001(3)
C8 0.183(11) 0.115(8) 0.112(7) 0.008(6) 0.106(8) 0.040(7)
C9 0.064(4) 0.056(4) 0.046(3) 0.001(3) 0.022(3) 0.002(3)
C10 0.076(5) 0.068(4) 0.061(4) 0.002(3) 0.025(4) -0.013(4)
C11 0.080(5) 0.084(5) 0.047(4) 0.003(3) 0.011(3) -0.005(4)
C12 0.090(5) 0.074(5) 0.053(4) 0.005(3) 0.036(4) 0.011(4)
C13 0.089(5) 0.085(5) 0.067(5) 0.005(4) 0.049(4) -0.002(4)
C14 0.068(4) 0.078(5) 0.059(4) -0.006(3) 0.030(3) -0.008(4)
C15 0.139(8) 0.128(8) 0.055(5) 0.009(5) 0.042(5) 0.004(6)
C16 0.051(4) 0.052(4) 0.068(4) 0.001(3) 0.018(3) -0.003(3)
C17 0.048(3) 0.045(3) 0.057(3) 0.001(3) 0.016(3) 0.003(3)
C18 0.048(3) 0.058(4) 0.052(3) 0.002(3) 0.010(3) 0.000(3)
C19 0.063(4) 0.051(3) 0.058(4) 0.002(3) 0.021(3) -0.003(3)
C20 0.062(4) 0.052(4) 0.052(4) 0.002(3) 0.011(3) 0.006(3)
C21 0.052(4) 0.065(4) 0.059(4) 0.006(3) 0.007(3) 0.002(3)
C22 0.050(4) 0.066(4) 0.068(4) 0.006(3) 0.016(3) -0.004(3)
C23 0.087(5) 0.097(6) 0.059(4) 0.014(4) 0.013(4) 0.004(4)
C24 0.059(4) 0.055(4) 0.072(4) -0.003(3) 0.033(3) -0.003(3)
C25 0.070(5) 0.108(6) 0.087(6) -0.001(5) 0.043(4) -0.009(4)
C26 0.092(6) 0.125(7) 0.085(6) -0.008(5) 0.055(5) -0.021(6)
C27 0.096(6) 0.081(5) 0.127(8) -0.016(5) 0.074(6) -0.012(5)
C28 0.081(6) 0.099(7) 0.139(8) 0.017(6) 0.063(6) 0.026(5)
C29 0.082(5) 0.097(6) 0.092(5) 0.014(5) 0.044(5) 0.024(5)
C30 0.155(10) 0.149(10) 0.189(12) -0.023(9) 0.138(10) -0.003(8)
C31 0.062(4) 0.057(4) 0.057(4) 0.000(3) 0.018(3) -0.013(3)
C32 0.058(4) 0.050(4) 0.051(3) 0.000(3) 0.019(3) -0.013(3)
C33 0.078(4) 0.044(4) 0.060(4) 0.004(3) 0.012(3) -0.010(3)
C34 0.087(5) 0.052(4) 0.067(4) -0.010(3) 0.027(4) -0.001(3)
C35 0.082(5) 0.065(4) 0.059(4) -0.008(3) 0.024(4) -0.006(4)
C36 0.084(5) 0.067(4) 0.054(4) 0.007(3) 0.025(4) -0.004(4)
C37 0.073(4) 0.058(4) 0.051(4) 0.003(3) 0.021(3) 0.001(3)
C38 0.157(9) 0.107(7) 0.078(6) -0.012(5) 0.062(6) 0.011(6)
C39 0.061(4) 0.050(4) 0.056(4) -0.003(3) 0.026(3) -0.010(3)
C40 0.086(5) 0.063(4) 0.099(6) 0.001(4) 0.053(5) 0.002(4)
C41 0.091(6) 0.087(6) 0.111(6) 0.008(5) 0.066(5) -0.003(5)
C42 0.095(6) 0.071(5) 0.069(5) -0.001(4) 0.042(4) -0.020(4)
C43 0.121(7) 0.056(4) 0.086(5) 0.005(4) 0.058(5) 0.003(4)
C44 0.102(6) 0.056(4) 0.096(5) 0.007(4) 0.064(5) 0.005(4)
C45 0.142(8) 0.114(7) 0.090(6) 0.017(5) 0.064(6) -0.044(6)

loop_
_atom_site_label
_atom_site_type_symbol
_atom_site_fract_x
_atom_site_fract_y
_atom_site_fract_z
_atom_site_U_iso_or_equiv
_atom_site_thermal_displace_type
_atom_site_occupancy
_atom_site_calc_flag
_atom_site_refinement_flags
_atom_site_disorder_group
Tc1 Tc 0.17330(3) 0.13828(3) 0.72385(3) 0.04653(15) Uani 1 d . .
Tc2 Tc 0.12606(3) 0.11212(3) 0.81707(3) 0.0500(2) Uani 1 d . .
Cl1 Cl 0.26726(10) 0.25799(9) 0.75911(9) 0.0557(4) Uani 1 d . .
Cl2 Cl 0.18181(11) 0.21681(10) 0.91596(9) 0.0653(4) Uani 1 d . .
N1 N 0.2833(3) 0.0594(3) 0.7726(3) 0.0510(11) Uani 1 d . .
N2 N 0.2380(3) 0.0412(3) 0.8800(3) 0.0529(12) Uani 1 d . .
N3 N 0.0662(3) 0.2179(3) 0.6666(3) 0.0514(11) Uani 1 d . .
N4 N 0.0114(3) 0.1876(3) 0.7667(3) 0.0556(12) Uani 1 d . .
N5 N 0.1118(3) 0.0344(3) 0.6555(3) 0.0539(12) Uani 1 d . .
N6 N 0.0634(3) 0.0002(3) 0.7588(3) 0.0546(12) Uani 1 d . .
C1 C 0.2970(4) 0.0295(4) 0.8454(4) 0.0564(15) Uani 1 d . .
H1 H 0.3487(4) 0.0000(4) 0.8723(4) 0.068 Uiso 1 calc R .
C2 C 0.3365(4) 0.0290(4) 0.7290(3) 0.0475(13) Uani 1 d . .
C3 C 0.3477(4) 0.0804(4) 0.6698(4) 0.059(2) Uani 1 d . .
H3 H 0.3232(4) 0.1350(4) 0.6610(4) 0.070 Uiso 1 calc R .
C4 C 0.3951(5) 0.0506(4) 0.6237(4) 0.068(2) Uani 1 d . .
H4 H 0.4030(5) 0.0860(4) 0.5848(4) 0.082 Uiso 1 calc R .
C5 C 0.4309(5) -0.0302(5) 0.6343(4) 0.071(2) Uani 1 d . .
C6 C 0.4178(5) -0.0802(5) 0.6924(4) 0.072(2) Uani 1 d . .
H6 H 0.4411(5) -0.1352(5) 0.7003(4) 0.086 Uiso 1 calc R .
C7 C 0.3717(4) -0.0520(4) 0.7394(4) 0.058(2) Uani 1 d . .
H7 H 0.3642(4) -0.0877(4) 0.7783(4) 0.070 Uiso 1 calc R .
C8 C 0.4781(7) -0.0643(7) 0.5803(6) 0.123(4) Uani 1 d . .
H8A H 0.4810(7) -0.0204(7) 0.5436(6) 0.184 Uiso 1 calc R .
H8B H 0.4466(7) -0.1126(7) 0.5510(6) 0.184 Uiso 1 calc R .
H8C H 0.5367(7) -0.0814(7) 0.6122(6) 0.184 Uiso 1 calc R .
C9 C 0.2627(4) 0.0242(4) 0.9644(3) 0.0546(15) Uani 1 d . .
C10 C 0.3415(5) 0.0518(4) 1.0167(4) 0.068(2) Uani 1 d . .
H10 H 0.3814(5) 0.0799(4) 0.9982(4) 0.082 Uiso 1 calc R .
C11 C 0.3614(5) 0.0373(5) 1.0982(4) 0.073(2) Uani 1 d . .
H11 H 0.4151(5) 0.0563(5) 1.1337(4) 0.088 Uiso 1 calc R .
C12 C 0.3049(5) -0.0038(5) 1.1275(4) 0.069(2) Uani 1 d . .
C13 C 0.2267(5) -0.0308(5) 1.0739(4) 0.075(2) Uani 1 d . .
H13 H 0.1871(5) -0.0591(5) 1.0926(4) 0.090 Uiso 1 calc R .
C14 C 0.2043(5) -0.0175(4) 0.9922(4) 0.066(2) Uani 1 d . .
H14 H 0.1505(5) -0.0364(4) 0.9568(4) 0.079 Uiso 1 calc R .
C15 C 0.3273(7) -0.0199(7) 1.2171(4) 0.105(3) Uani 1 d . .
H15A H 0.2795(7) -0.0496(7) 1.2258(4) 0.158 Uiso 1 calc R .
H15B H 0.3369(7) 0.0337(7) 1.2450(4) 0.158 Uiso 1 calc R .
H15C H 0.3797(7) -0.0541(7) 1.2367(4) 0.158 Uiso 1 calc R .
C16 C 0.0057(4) 0.2280(4) 0.6995(4) 0.058(2) Uani 1 d . .
H16 H -0.0418(4) 0.2640(4) 0.6755(4) 0.070 Uiso 1 calc R .
C17 C 0.0497(4) 0.2543(4) 0.5894(3) 0.0503(14) Uani 1 d . .
C18 C 0.1153(4) 0.2952(4) 0.5706(4) 0.0542(14) Uani 1 d . .
H18 H 0.1701(4) 0.3034(4) 0.6099(4) 0.065 Uiso 1 calc R .
C19 C 0.1004(4) 0.3240(4) 0.4941(4) 0.0572(15) Uani 1 d . .
H19 H 0.1451(4) 0.3526(4) 0.4827(4) 0.069 Uiso 1 calc R .
C20 C 0.0202(4) 0.3115(4) 0.4333(4) 0.057(2) Uani 1 d . .
C21 C -0.0454(4) 0.2715(4) 0.4531(4) 0.062(2) Uani 1 d . .
H21 H -0.1004(4) 0.2636(4) 0.4141(4) 0.075 Uiso 1 calc R .
C22 C -0.0309(4) 0.2431(4) 0.5291(4) 0.062(2) Uani 1 d . .
H22 H -0.0761(4) 0.2158(4) 0.5407(4) 0.075 Uiso 1 calc R .
C23 C 0.0068(5) 0.3394(5) 0.3496(4) 0.084(2) Uani 1 d . .
H23A H 0.0596(5) 0.3658(5) 0.3478(4) 0.126 Uiso 1 calc R .
H23B H -0.0408(5) 0.3796(5) 0.3324(4) 0.126 Uiso 1 calc R .
H23C H -0.0070(5) 0.2905(5) 0.3148(4) 0.126 Uiso 1 calc R .
C24 C -0.0523(4) 0.2077(4) 0.8038(4) 0.059(2) Uani 1 d . .
C25 C -0.0334(5) 0.1867(6) 0.8823(5) 0.084(2) Uani 1 d . .
H25 H 0.0184(5) 0.1578(6) 0.9097(5) 0.101 Uiso 1 calc R .
C26 C -0.0911(6) 0.2083(6) 0.9215(5) 0.094(3) Uani 1 d . .
H26 H -0.0767(6) 0.1936(6) 0.9751(5) 0.113 Uiso 1 calc R .
C27 C -0.1693(6) 0.2508(6) 0.8837(6) 0.092(3) Uani 1 d . .
C28 C -0.1885(6) 0.2670(6) 0.8051(7) 0.100(3) Uani 1 d . .
H28 H -0.2418(6) 0.2933(6) 0.7772(7) 0.120 Uiso 1 calc R .
C29 C -0.1314(5) 0.2458(5) 0.7634(5) 0.086(2) Uani 1 d . .
H29 H -0.1473(5) 0.2575(5) 0.7090(5) 0.104 Uiso 1 calc R .
C30 C -0.2329(7) 0.2777(8) 0.9243(7) 0.144(5) Uani 1 d . .
H30A H -0.2099(7) 0.2617(8) 0.9797(7) 0.216 Uiso 1 calc R .
H30B H -0.2885(7) 0.2499(8) 0.8990(7) 0.216 Uiso 1 calc R .
H30C H -0.2409(7) 0.3386(8) 0.9200(7) 0.216 Uiso 1 calc R .
C31 C 0.0717(4) -0.0195(4) 0.6899(4) 0.059(2) Uani 1 d . .
H31 H 0.0495(4) -0.0710(4) 0.6651(4) 0.071 Uiso 1 calc R .
C32 C 0.1312(4) 0.0100(4) 0.5870(3) 0.0528(14) Uani 1 d . .
C33 C 0.1755(4) -0.0645(4) 0.5847(4) 0.064(2) Uani 1 d . .
H33 H 0.1893(4) -0.1025(4) 0.6274(4) 0.076 Uiso 1 calc R .
C34 C 0.1996(5) -0.0831(4) 0.5192(4) 0.068(2) Uani 1 d . .
H34 H 0.2302(5) -0.1334(4) 0.5188(4) 0.082 Uiso 1 calc R .
C35 C 0.1792(5) -0.0291(5) 0.4545(4) 0.069(2) Uani 1 d . .
C36 C 0.1348(5) 0.0452(5) 0.4572(4) 0.068(2) Uani 1 d . .
H36 H 0.1213(5) 0.0833(5) 0.4146(4) 0.082 Uiso 1 calc R .
C37 C 0.1099(4) 0.0644(4) 0.5220(4) 0.061(2) Uani 1 d . .
H37 H 0.0787(4) 0.1143(4) 0.5220(4) 0.073 Uiso 1 calc R .
C38 C 0.2071(7) -0.0492(6) 0.3842(5) 0.108(3) Uani 1 d . .
H38A H 0.1872(7) -0.0046(6) 0.3450(5) 0.163 Uiso 1 calc R .
H38B H 0.1818(7) -0.1027(6) 0.3610(5) 0.163 Uiso 1 calc R .
H38C H 0.2701(7) -0.0530(6) 0.4016(5) 0.163 Uiso 1 calc R .
C39 C 0.0245(4) -0.0629(4) 0.7946(4) 0.0540(15) Uani 1 d . .
C40 C -0.0408(5) -0.0408(5) 0.8234(5) 0.077(2) Uani 1 d . .
H40 H -0.0594(5) 0.0157(5) 0.8208(5) 0.093 Uiso 1 calc R .
C41 C -0.0790(6) -0.1028(5) 0.8563(5) 0.088(2) Uani 1 d . .
H41 H -0.1224(6) -0.0864(5) 0.8767(5) 0.106 Uiso 1 calc R .
C42 C -0.0561(5) -0.1855(5) 0.8602(4) 0.075(2) Uani 1 d . .
C43 C 0.0094(6) -0.2069(5) 0.8322(5) 0.082(2) Uani 1 d . .
H43 H 0.0270(6) -0.2637(5) 0.8341(5) 0.098 Uiso 1 calc R .
C44 C 0.0500(5) -0.1461(4) 0.8012(5) 0.077(2) Uani 1 d . .
H44 H 0.0961(5) -0.1624(4) 0.7843(5) 0.092 Uiso 1 calc R .
C45 C -0.1012(6) -0.2535(6) 0.8946(5) 0.109(3) Uani 1 d . .
H45A H -0.0759(6) -0.3085(6) 0.8922(5) 0.164 Uiso 1 calc R .
H45B H -0.1630(6) -0.2548(6) 0.8640(5) 0.164 Uiso 1 calc R .
H45C H -0.0931(6) -0.2399(6) 0.9492(5) 0.164 Uiso 1 calc R .

loop_
_atom_type_symbol
_atom_type_description
_atom_type_scat_dispersion_real
_atom_type_scat_dispersion_imag
_atom_type_scat_source
C C 0.0181 0.0091 'International Tables Vol C Tables 4.2.6.8 and 6.1.1.4'
H H 0.0000 0.0000 'International Tables Vol C Tables 4.2.6.8 and 6.1.1.4'
Tc Tc 0.0057 3.0049 'International Tables Vol C Tables 4.2.6.8 and 6.1.1.4'
Cl Cl 0.3639 0.7018 'International Tables Vol C Tables 4.2.6.8 and 6.1.1.4'
N N 0.0311 0.0180 'International Tables Vol C Tables 4.2.6.8 and 6.1.1.4'

loop_
_geom_angle_atom_site_label_1
_geom_angle_atom_site_label_2
_geom_angle_atom_site_label_3
_geom_angle
_geom_angle_site_symmetry_1
_geom_angle_site_symmetry_3
_geom_angle_publ_flag
N5 Tc1 N3 91.8(2) . . y
N5 Tc1 N1 87.1(2) . . y
N3 Tc1 N1 175.2(2) . . y
N5 Tc1 Tc2 94.59(13) . . y
N3 Tc1 Tc2 92.01(13) . . y
N1 Tc1 Tc2 92.68(13) . . y
N5 Tc1 Cl1 156.41(13) . . y
N3 Tc1 Cl1 90.45(13) . . y
N1 Tc1 Cl1 88.81(13) . . y
Tc2 Tc1 Cl1 108.80(4) . . y
N2 Tc2 Tc1 92.47(13) . . y
N2 Tc2 N6 90.3(2) . . y
Tc1 Tc2 N6 90.99(13) . . y
N2 Tc2 N4 173.2(2) . . y
Tc1 Tc2 N4 93.49(13) . . y
N6 Tc2 N4 92.9(2) . . y
N2 Tc2 Cl2 85.96(14) . . y
Tc1 Tc2 Cl2 107.94(5) . . y
N6 Tc2 Cl2 160.82(13) . . y
N4 Tc2 Cl2 89.05(14) . . y
C1 N1 C2 119.2(5) . . ?
C1 N1 Tc1 116.5(4) . . y
C2 N1 Tc1 123.9(4) . . ?
C1 N2 C9 118.5(5) . . ?
C1 N2 Tc2 117.3(4) . . y
C9 N2 Tc2 122.4(4) . . ?
C16 N3 C17 117.5(5) . . ?
C16 N3 Tc1 118.3(4) . . y
C17 N3 Tc1 123.8(4) . . ?
C16 N4 C24 118.2(5) . . ?
C16 N4 Tc2 115.2(4) . . y
C24 N4 Tc2 126.0(4) . . ?
C31 N5 C32 120.9(5) . . ?
C31 N5 Tc1 115.9(4) . . y
C32 N5 Tc1 121.0(4) . . ?
C31 N6 C39 117.1(5) . . ?
C31 N6 Tc2 117.8(4) . . y
C39 N6 Tc2 124.3(4) . . ?
N2 C1 N1 120.4(6) . . y
C7 C2 C3 118.7(6) . . ?
C7 C2 N1 122.3(5) . . ?
C3 C2 N1 118.9(5) . . ?
C4 C3 C2 120.0(6) . . ?
C5 C4 C3 121.5(6) . . ?
C6 C5 C4 117.3(6) . . ?
C6 C5 C8 121.4(7) . . ?
C4 C5 C8 121.1(7) . . ?
C5 C6 C7 122.4(7) . . ?
C6 C7 C2 120.1(6) . . ?
C10 C9 C14 120.1(6) . . ?
C10 C9 N2 120.9(6) . . ?
C14 C9 N2 119.0(6) . . ?
C9 C10 C11 119.1(6) . . ?
C12 C11 C10 122.1(7) . . ?
C11 C12 C13 117.5(6) . . ?
C11 C12 C15 121.9(8) . . ?
C13 C12 C15 120.6(7) . . ?
C12 C13 C14 122.2(7) . . ?
C9 C14 C13 119.0(7) . . ?
N3 C16 N4 120.9(6) . . y
C18 C17 C22 118.1(6) . . ?
C18 C17 N3 121.1(5) . . ?
C22 C17 N3 120.6(5) . . ?
C17 C18 C19 120.4(6) . . ?
C18 C19 C20 121.6(6) . . ?
C21 C20 C19 117.4(6) . . ?
C21 C20 C23 121.8(6) . . ?
C19 C20 C23 120.8(6) . . ?
C22 C21 C20 121.1(6) . . ?
C21 C22 C17 121.4(6) . . ?
C25 C24 C29 118.8(7) . . ?
C25 C24 N4 118.4(6) . . ?
C29 C24 N4 122.8(6) . . ?
C24 C25 C26 120.4(8) . . ?
C27 C26 C25 122.3(9) . . ?
C28 C27 C26 116.2(7) . . ?
C28 C27 C30 119.6(10) . . ?
C26 C27 C30 124.2(10) . . ?
C27 C28 C29 123.0(9) . . ?
C24 C29 C28 119.2(8) . . ?
N6 C31 N5 120.2(6) . . y
C33 C32 C37 118.6(6) . . ?
C33 C32 N5 121.8(5) . . ?
C37 C32 N5 119.5(6) . . ?
C32 C33 C34 120.3(6) . . ?
C35 C34 C33 121.5(7) . . ?
C34 C35 C36 117.9(6) . . ?
C34 C35 C38 121.0(7) . . ?
C36 C35 C38 121.0(7) . . ?
C35 C36 C37 121.3(6) . . ?
C36 C37 C32 120.5(6) . . ?
C44 C39 C40 117.5(6) . . ?
C44 C39 N6 122.1(6) . . ?
C40 C39 N6 120.4(6) . . ?
C39 C40 C41 119.8(7) . . ?
C42 C41 C40 122.7(7) . . ?
C41 C42 C43 117.1(7) . . ?
C41 C42 C45 121.9(8) . . ?
C43 C42 C45 120.9(8) . . ?
C42 C43 C44 121.2(7) . . ?
C39 C44 C43 121.5(7) . . ?

loop_
_geom_bond_atom_site_label_1
_geom_bond_atom_site_label_2
_geom_bond_distance
_geom_bond_site_symmetry_2
_geom_bond_publ_flag
Tc1 N5 2.068(5) . y
Tc1 N3 2.092(5) . y
Tc1 N1 2.093(5) . y
Tc1 Tc2 2.0937(6) . y
Tc1 Cl1 2.357(1) . y
Tc2 N2 2.091(5) . y
Tc2 N6 2.108(5) . y
Tc2 N4 2.121(5) . y
Tc2 Cl2 2.346(2) . y
N1 C1 1.324(7) . y
N1 C2 1.425(7) . ?
N2 C1 1.315(7) . y
N2 C9 1.441(7) . ?
N3 C16 1.312(8) . y
N3 C17 1.427(7) . ?
N4 C16 1.328(8) . y
N4 C24 1.438(7) . ?
N5 C31 1.334(7) . y
N5 C32 1.412(7) . ?
N6 C31 1.318(8) . y
N6 C39 1.433(7) . ?
C2 C7 1.375(8) . ?
C2 C3 1.387(8) . ?
C3 C4 1.383(9) . ?
C4 C5 1.375(10) . ?
C5 C6 1.371(9) . ?
C5 C8 1.516(9) . ?
C6 C7 1.371(9) . ?
C9 C10 1.365(9) . ?
C9 C14 1.374(8) . ?
C10 C11 1.393(9) . ?
C11 C12 1.361(10) . ?
C12 C13 1.364(10) . ?
C12 C15 1.531(9) . ?
C13 C14 1.389(9) . ?
C17 C18 1.375(8) . ?
C17 C22 1.386(8) . ?
C18 C19 1.376(8) . ?
C19 C20 1.388(8) . ?
C20 C21 1.378(9) . ?
C20 C23 1.496(9) . ?
C21 C22 1.366(9) . ?
C24 C25 1.365(10) . ?
C24 C29 1.370(10) . ?
C25 C26 1.386(10) . ?
C26 C27 1.382(12) . ?
C27 C28 1.349(12) . ?
C27 C30 1.508(10) . ?
C28 C29 1.411(10) . ?
C32 C33 1.376(9) . ?
C32 C37 1.381(8) . ?
C33 C34 1.383(9) . ?
C34 C35 1.373(9) . ?
C35 C36 1.376(10) . ?
C35 C38 1.504(10) . ?
C36 C37 1.380(9) . ?
C39 C44 1.358(9) . ?
C39 C40 1.367(9) . ?
C40 C41 1.385(10) . ?
C41 C42 1.340(11) . ?
C42 C43 1.359(10) . ?
C42 C45 1.534(9) . ?
C43 C44 1.375(9) . ?

loop_
_geom_torsion_atom_site_label_1
_geom_torsion_atom_site_label_2
_geom_torsion_atom_site_label_3
_geom_torsion_atom_site_label_4
_geom_torsion
_geom_torsion_site_symmetry_1
_geom_torsion_site_symmetry_2
_geom_torsion_site_symmetry_3
_geom_torsion_site_symmetry_4
_geom_torsion_publ_flag
N1 Tc1 Tc2 N2 5.5(2) . . . . ?
N3 Tc1 Tc2 N4 1.3(2) . . . . ?
N5 Tc1 Tc2 N6 2.4(2) . . . . ?
Cl1 Tc1 Tc2 Cl2 2.37(6) . . . . ?
